data_7114139
loop_
_publ_author_name
'Liu, Xiaoming'
'Kilner, Colin A.'
'Halcrow, Malcolm A.'

_publ_section_title
;
 3{5}-tert-Butylpyrazole is a ditopic receptor for zinc(ii)
 halidesElectronic supplementary information (ESI) available: tabulated
 and plotted NMR data for 1--3 in the presence and absence of added NBun4X
 (X-- = Cl--, Br--, I--, BF4--). See
 http://www.rsc.org/suppdata/cc/b2/b200551b/
;
_journal_issue 7
_journal_name_full 'Chemical Communications'
_journal_page_first 704
_journal_paper_doi 10.1039/b200551b
_journal_year 2002
_chemical_formula_moiety 'C21 H36 Br N6 Zn, Br, 0.5[C5 H12]'
_chemical_formula_sum 'C23.5 H42 Br2 N6 Zn'
_chemical_formula_weight 633.82
_chemical_name_systematic
; 
Bromo-tris[5-tertbutylpyrazole]zinc(II) bromide hemipentane solvate
;
_space_group_IT_number 14
_symmetry_cell_setting monoclinic
_symmetry_space_group_name_Hall '-P 2ybc'
_symmetry_space_group_name_H-M 'P 1 21/c 1'
_atom_sites_solution_hydrogens geom
_atom_sites_solution_primary direct
_atom_sites_solution_secondary difmap
_audit_creation_method SHELXL-97
_cell_angle_alpha 90.00
_cell_angle_beta 114.9379(9)
_cell_angle_gamma 90.00
_cell_formula_units_Z 4
_cell_length_a 17.3353(2)
_cell_length_b 10.5568(2)
_cell_length_c 18.4428(2)
_cell_measurement_reflns_used 38904
_cell_measurement_temperature 150(2)
_cell_measurement_theta_max 27.48
_cell_measurement_theta_min 3.61
_cell_volume 3060.45(8)
_computing_cell_refinement 'DENZO-SMN (Otwinowski & Minor, 1996)'
_computing_data_collection 'COLLECT (Nonius, 1999)'
_computing_data_reduction 'DENZO-SMN (Otwinowski & Minor, 1996)'
_computing_molecular_graphics 'ORTEX (McArdle, 1995)'
_computing_publication_material 'local program'
_computing_structure_refinement 'SHELXL-97 (Sheldrick, 1997)'
_computing_structure_solution 'SHELXS-97 (Sheldrick, 1990)'
_diffrn_ambient_temperature 150(2)
_diffrn_detector_area_resol_mean 9.091
_diffrn_measured_fraction_theta_full 0.997
_diffrn_measured_fraction_theta_max 0.997
_diffrn_measurement_device_type 'Nonius KappaCCD diffractometer'
_diffrn_measurement_method 'Area detector scans'
_diffrn_radiation_monochromator graphite
_diffrn_radiation_source 'fine-focus sealed tube'
_diffrn_radiation_type MoK\a
_diffrn_radiation_wavelength 0.71073
_diffrn_reflns_av_R_equivalents 0.0517
_diffrn_reflns_av_sigmaI/netI 0.0323
_diffrn_reflns_limit_h_max 22
_diffrn_reflns_limit_h_min -22
_diffrn_reflns_limit_k_max 13
_diffrn_reflns_limit_k_min -13
_diffrn_reflns_limit_l_max 23
_diffrn_reflns_limit_l_min -23
_diffrn_reflns_number 38904
_diffrn_reflns_theta_full 27.48
_diffrn_reflns_theta_max 27.48
_diffrn_reflns_theta_min 3.61
_exptl_absorpt_coefficient_mu 3.434
_exptl_absorpt_correction_T_max 0.5325
_exptl_absorpt_correction_T_min 0.4256
_exptl_absorpt_correction_type multi-scan
_exptl_absorpt_process_details
;
Using multiple and symmetry-related data measurements via the program SORTAV
See R.H. Blessing, Acta Cryst (1995), A51, 33-38 
;
_exptl_crystal_colour Colourless
_exptl_crystal_density_diffrn 1.376
_exptl_crystal_density_method 'not measured'
_exptl_crystal_description Lath
_exptl_crystal_F_000 1300
_exptl_crystal_size_max 0.30
_exptl_crystal_size_mid 0.30
_exptl_crystal_size_min 0.21
_refine_diff_density_max 0.401
_refine_diff_density_min -0.479
_refine_diff_density_rms 0.069
_refine_ls_extinction_method none
_refine_ls_goodness_of_fit_ref 1.019
_refine_ls_hydrogen_treatment constr
_refine_ls_matrix_type full
_refine_ls_number_parameters 292
_refine_ls_number_reflns 7008
_refine_ls_number_restraints 7
_refine_ls_restrained_S_all 1.020
_refine_ls_R_factor_all 0.0442
_refine_ls_R_factor_gt 0.0312
_refine_ls_shift/su_max 0.001
_refine_ls_shift/su_mean 0.000
_refine_ls_structure_factor_coef Fsqd
_refine_ls_weighting_details 'calc w=1/[\s^2^(Fo^2^)+(0.0382P)^2^+1.6460P] where P=(Fo^2^+2Fc^2^)/3'
_refine_ls_weighting_scheme calc
_refine_ls_wR_factor_gt 0.0733
_refine_ls_wR_factor_ref 0.0798
_reflns_number_gt 5705
_reflns_number_total 7008
_reflns_threshold_expression >2sigma(I)
_cod_data_source_file b200551b.txt
_cod_data_source_block xl1108b
_cod_depositor_comments
;
The following automatic conversions were performed:

'_symmetry_cell_setting' value 'Monoclinic' changed to 'monoclinic'
according to
/usr/data/users/saulius/automatic-downloads/retrospective/RSC/lib/dictionaries/cif_core.dic
dictionary named 'cif_core.dic' version 2.4.2 from 2011-04-26.

Automatic conversion script
Id: cif_fix_values 2281 2013-09-26 08:29:07Z andrius 
;
_cod_original_sg_symbol_H-M 'P 21/c'
_cod_original_formula_sum 'C23.50 H42 Br2 N6 Zn'
_cod_database_code 7114139

loop_
_symmetry_equiv_pos_as_xyz
'x, y, z'
'-x, y+1/2, -z+1/2'
'-x, -y, -z'
'x, -y-1/2, z-1/2'

loop_
_atom_site_label
_atom_site_type_symbol
_atom_site_fract_x
_atom_site_fract_y
_atom_site_fract_z
_atom_site_U_iso_or_equiv
_atom_site_adp_type
_atom_site_occupancy
_atom_site_symmetry_multiplicity
_atom_site_calc_flag
_atom_site_refinement_flags
_atom_site_disorder_assembly
_atom_site_disorder_group
Zn1 Zn 0.285031(15) -0.04897(2) 0.346956(15) 0.02919(7) Uani 1 1 d . A 1
Br2 Br 0.344349(16) 0.05561(2) 0.471339(14) 0.04069(8) Uani 1 1 d . A 1
N3 N 0.19428(11) -0.16347(18) 0.34999(11) 0.0316(4) Uani 1 1 d . A 1
N4 N 0.14540(11) -0.24647(17) 0.29309(11) 0.0303(4) Uani 1 1 d . A 1
H4 H 0.1454 -0.2530 0.2455 0.036 Uiso 1 1 calc R A 1
C5 C 0.09668(14) -0.3180(2) 0.31809(13) 0.0323(5) Uani 1 1 d . A 1
C6 C 0.11581(16) -0.2791(2) 0.39558(15) 0.0392(5) Uani 1 1 d . A 1
H6 H 0.0923 -0.3110 0.4301 0.047 Uiso 1 1 calc R A 1
C7 C 0.17619(15) -0.1844(2) 0.41248(14) 0.0371(5) Uani 1 1 d . A 1
H7 H 0.2013 -0.1403 0.4619 0.045 Uiso 1 1 calc R A 1
C8 C 0.03642(16) -0.4165(2) 0.26520(15) 0.0387(5) Uani 1 1 d . A 1
C9 C -0.0035(2) -0.4869(3) 0.3126(2) 0.0715(10) Uani 1 1 d . A 1
H9A H -0.0375 -0.5578 0.2808 0.107 Uiso 1 1 calc R A 1
H9B H -0.0402 -0.4290 0.3254 0.107 Uiso 1 1 calc R A 1
H9C H 0.0414 -0.5193 0.3623 0.107 Uiso 1 1 calc R A 1
C10 C 0.0860(3) -0.5105(4) 0.2393(3) 0.0848(13) Uani 1 1 d . A 1
H10A H 0.0467 -0.5721 0.2023 0.127 Uiso 1 1 calc R A 1
H10B H 0.1273 -0.5549 0.2863 0.127 Uiso 1 1 calc R A 1
H10C H 0.1160 -0.4654 0.2125 0.127 Uiso 1 1 calc R A 1
C11 C -0.0328(3) -0.3548(3) 0.1938(2) 0.0958(16) Uani 1 1 d . A 1
H11A H -0.0074 -0.3090 0.1630 0.144 Uiso 1 1 calc R A 1
H11B H -0.0644 -0.2953 0.2119 0.144 Uiso 1 1 calc R A 1
H11C H -0.0717 -0.4199 0.1600 0.144 Uiso 1 1 calc R A 1
N12 N 0.37546(11) -0.15530(17) 0.33665(10) 0.0291(4) Uani 1 1 d . A 1
N13 N 0.37089(12) -0.22350(17) 0.27220(11) 0.0302(4) Uani 1 1 d . A 1
H13 H 0.3247 -0.2308 0.2273 0.036 Uiso 1 1 calc R A 1
C14 C 0.44617(14) -0.2785(2) 0.28597(14) 0.0311(5) Uani 1 1 d . A 1
C15 C 0.50158(15) -0.2443(2) 0.36218(14) 0.0338(5) Uani 1 1 d . A 1
H15 H 0.5597 -0.2678 0.3895 0.041 Uiso 1 1 calc R A 1
C16 C 0.45548(13) -0.1685(2) 0.39128(13) 0.0311(5) Uani 1 1 d . A 1
H16 H 0.4778 -0.1311 0.4430 0.037 Uiso 1 1 calc R A 1
C17 C 0.45642(16) -0.3608(2) 0.22339(15) 0.0396(5) Uani 1 1 d . A 1
C18 C 0.39285(18) -0.4699(2) 0.20117(17) 0.0474(6) Uani 1 1 d . A 1
H18A H 0.4032 -0.5206 0.2489 0.071 Uiso 1 1 calc R A 1
H18B H 0.3997 -0.5233 0.1608 0.071 Uiso 1 1 calc R A 1
H18C H 0.3349 -0.4359 0.1795 0.071 Uiso 1 1 calc R A 1
C19 C 0.4402(2) -0.2814(3) 0.14887(18) 0.0616(9) Uani 1 1 d . A 1
H19A H 0.3834 -0.2436 0.1290 0.092 Uiso 1 1 calc R A 1
H19B H 0.4439 -0.3357 0.1074 0.092 Uiso 1 1 calc R A 1
H19C H 0.4830 -0.2141 0.1625 0.092 Uiso 1 1 calc R A 1
C20 C 0.54761(18) -0.4133(3) 0.2589(2) 0.0597(8) Uani 1 1 d . A 1
H20A H 0.5882 -0.3428 0.2731 0.089 Uiso 1 1 calc R A 1
H20B H 0.5554 -0.4674 0.2193 0.089 Uiso 1 1 calc R A 1
H20C H 0.5574 -0.4630 0.3068 0.089 Uiso 1 1 calc R A 1
N21 N 0.24929(12) 0.09071(18) 0.26540(11) 0.0329(4) Uani 1 1 d . A 1
N22 N 0.21313(12) 0.08397(19) 0.18447(11) 0.0343(4) Uani 1 1 d . A 1
H22 H 0.1975 0.0128 0.1573 0.041 Uiso 1 1 calc R A 1
C23 C 0.20388(14) 0.1994(2) 0.15045(14) 0.0367(5) Uani 1 1 d . A 1
C24 C 0.23601(17) 0.2842(2) 0.21261(16) 0.0418(6) Uani 1 1 d . A 1
H24 H 0.2392 0.3736 0.2086 0.050 Uiso 1 1 calc R A 1
C25 C 0.26277(16) 0.2138(2) 0.28207(15) 0.0393(5) Uani 1 1 d . A 1
H25 H 0.2874 0.2483 0.3345 0.047 Uiso 1 1 calc R A 1
C26 C 0.16351(17) 0.2177(3) 0.06078(15) 0.0452(6) Uani 1 1 d . A 1
C27 C 0.2157(2) 0.1467(4) 0.02437(18) 0.0667(9) Uani 1 1 d . A 1
H27A H 0.2744 0.1778 0.0482 0.100 Uiso 1 1 calc R A 1
H27B H 0.1908 0.1610 -0.0335 0.100 Uiso 1 1 calc R A 1
H27C H 0.2152 0.0559 0.0351 0.100 Uiso 1 1 calc R A 1
C28 C 0.07277(18) 0.1658(4) 0.02615(17) 0.0648(9) Uani 1 1 d . A 1
H28A H 0.0462 0.1790 -0.0319 0.097 Uiso 1 1 calc R A 1
H28B H 0.0398 0.2102 0.0504 0.097 Uiso 1 1 calc R A 1
H28C H 0.0741 0.0750 0.0377 0.097 Uiso 1 1 calc R A 1
C29 C 0.1632(2) 0.3594(3) 0.0429(2) 0.0717(10) Uani 1 1 d . A 1
H29A H 0.2218 0.3910 0.0652 0.108 Uiso 1 1 calc R A 1
H29B H 0.1308 0.4051 0.0672 0.108 Uiso 1 1 calc R A 1
H29C H 0.1368 0.3728 -0.0151 0.108 Uiso 1 1 calc R A 1
Br30 Br 0.175708(15) -0.21439(2) 0.129439(13) 0.03910(8) Uani 1 1 d . B 1
C31 C 0.3328(4) 0.5243(7) 0.4134(4) 0.0609(17) Uiso 0.50 1 d PD C 2
H31A H 0.3384 0.5553 0.3657 0.091 Uiso 0.50 1 calc PR C 2
H31B H 0.2854 0.5680 0.4185 0.091 Uiso 0.50 1 calc PR C 2
H31C H 0.3217 0.4330 0.4083 0.091 Uiso 0.50 1 calc PR C 2
C32 C 0.4147(4) 0.5502(6) 0.4871(4) 0.0633(17) Uiso 0.50 1 d PD C 2
H32A H 0.4252 0.6426 0.4922 0.076 Uiso 0.50 1 calc PR C 2
H32B H 0.4081 0.5210 0.5352 0.076 Uiso 0.50 1 calc PR C 2
C33 C 0.4897(3) 0.4850(7) 0.4833(3) 0.0545(15) Uiso 0.50 1 d PD C 2
H33A H 0.4924 0.5067 0.4322 0.065 Uiso 0.50 1 calc PR C 2
H33B H 0.4821 0.3922 0.4842 0.065 Uiso 0.50 1 calc PR C 2
C34 C 0.5725(4) 0.5220(8) 0.5519(4) 0.079(2) Uiso 0.50 1 d PD C 2
H34A H 0.5695 0.5027 0.6032 0.095 Uiso 0.50 1 calc PR C 2
H34B H 0.5816 0.6143 0.5499 0.095 Uiso 0.50 1 calc PR C 2
C35 C 0.6468(6) 0.4505(10) 0.5475(7) 0.102(3) Uiso 0.50 1 d PD C 2
H35A H 0.6412 0.3599 0.5559 0.153 Uiso 0.50 1 calc PR C 2
H35B H 0.7003 0.4821 0.5889 0.153 Uiso 0.50 1 calc PR C 2
H35C H 0.6465 0.4634 0.4947 0.153 Uiso 0.50 1 calc PR C 2

loop_
_atom_site_aniso_label
_atom_site_aniso_U_11
_atom_site_aniso_U_22
_atom_site_aniso_U_33
_atom_site_aniso_U_23
_atom_site_aniso_U_13
_atom_site_aniso_U_12
Zn1 0.02500(13) 0.03203(14) 0.02929(14) -0.00366(10) 0.01023(10) -0.00162(10)
Br2 0.03758(14) 0.04867(15) 0.03154(13) -0.01193(10) 0.01041(10) -0.00474(10)
N3 0.0266(9) 0.0362(10) 0.0307(9) -0.0045(8) 0.0108(7) -0.0024(8)
N4 0.0290(9) 0.0313(10) 0.0289(9) -0.0030(7) 0.0106(7) -0.0029(7)
C5 0.0277(11) 0.0322(11) 0.0360(12) 0.0019(9) 0.0126(9) 0.0013(9)
C6 0.0361(13) 0.0476(14) 0.0385(12) -0.0011(11) 0.0202(10) -0.0060(11)
C7 0.0338(12) 0.0460(14) 0.0334(12) -0.0053(10) 0.0159(10) -0.0046(10)
C8 0.0377(13) 0.0325(12) 0.0434(13) -0.0017(10) 0.0145(11) -0.0059(10)
C9 0.078(2) 0.071(2) 0.070(2) -0.0155(17) 0.0359(18) -0.0444(19)
C10 0.087(3) 0.061(2) 0.128(3) -0.048(2) 0.067(3) -0.027(2)
C11 0.092(3) 0.0517(19) 0.073(2) 0.0079(17) -0.034(2) -0.0275(19)
N12 0.0281(9) 0.0310(9) 0.0281(9) -0.0036(7) 0.0115(7) -0.0017(7)
N13 0.0285(9) 0.0327(10) 0.0288(9) -0.0048(7) 0.0114(7) -0.0017(7)
C14 0.0321(11) 0.0254(10) 0.0401(12) -0.0012(9) 0.0194(9) -0.0031(9)
C15 0.0285(11) 0.0316(11) 0.0394(12) -0.0007(9) 0.0125(9) 0.0013(9)
C16 0.0283(11) 0.0326(11) 0.0310(11) -0.0010(9) 0.0111(9) -0.0014(9)
C17 0.0439(14) 0.0344(12) 0.0480(14) -0.0106(10) 0.0268(11) -0.0035(10)
C18 0.0512(16) 0.0375(14) 0.0554(16) -0.0152(11) 0.0242(13) -0.0065(12)
C19 0.101(3) 0.0498(17) 0.0532(17) -0.0095(13) 0.0512(18) -0.0090(16)
C20 0.0448(16) 0.0589(18) 0.082(2) -0.0261(16) 0.0336(15) 0.0005(13)
N21 0.0303(10) 0.0358(10) 0.0309(9) -0.0023(8) 0.0112(8) -0.0013(8)
N22 0.0326(10) 0.0385(11) 0.0299(10) -0.0031(8) 0.0113(8) -0.0046(8)
C23 0.0275(11) 0.0453(14) 0.0388(12) 0.0045(10) 0.0154(10) -0.0007(10)
C24 0.0450(14) 0.0335(13) 0.0470(14) 0.0007(10) 0.0195(11) 0.0002(11)
C25 0.0443(14) 0.0349(13) 0.0368(12) -0.0049(10) 0.0152(11) -0.0001(10)
C26 0.0402(14) 0.0582(17) 0.0365(13) 0.0088(11) 0.0155(11) -0.0057(12)
C27 0.065(2) 0.098(3) 0.0433(16) 0.0001(16) 0.0292(15) 0.0000(19)
C28 0.0405(15) 0.102(3) 0.0403(15) 0.0158(16) 0.0053(12) -0.0142(16)
C29 0.088(2) 0.069(2) 0.0505(18) 0.0187(16) 0.0210(17) -0.0063(19)
Br30 0.03696(13) 0.04768(15) 0.02837(12) -0.00640(9) 0.00959(9) -0.00502(10)

loop_
_atom_type_symbol
_atom_type_description
_atom_type_scat_dispersion_real
_atom_type_scat_dispersion_imag
_atom_type_scat_source
C C 0.0033 0.0016 'International Tables Vol C Tables 4.2.6.8 and 6.1.1.4'
H H 0.0000 0.0000 'International Tables Vol C Tables 4.2.6.8 and 6.1.1.4'
N N 0.0061 0.0033 'International Tables Vol C Tables 4.2.6.8 and 6.1.1.4'
Zn Zn 0.2839 1.4301 'International Tables Vol C Tables 4.2.6.8 and 6.1.1.4'
Br Br -0.2901 2.4595 'International Tables Vol C Tables 4.2.6.8 and 6.1.1.4'

loop_
_geom_angle_atom_site_label_1
_geom_angle_atom_site_label_2
_geom_angle_atom_site_label_3
_geom_angle
N12 Zn1 N3 108.66(8)
N12 Zn1 N21 110.32(8)
N3 Zn1 N21 117.77(8)
N12 Zn1 Br2 108.52(5)
N3 Zn1 Br2 106.32(5)
N21 Zn1 Br2 104.79(5)
C7 N3 N4 105.29(18)
C7 N3 Zn1 126.69(15)
N4 N3 Zn1 127.62(14)
C5 N4 N3 111.96(18)
N4 C5 C6 105.9(2)
N4 C5 C8 121.9(2)
C6 C5 C8 132.2(2)
C7 C6 C5 106.0(2)
N3 C7 C6 110.9(2)
C5 C8 C11 110.3(2)
C5 C8 C10 109.0(2)
C11 C8 C10 110.9(3)
C5 C8 C9 109.0(2)
C11 C8 C9 109.1(3)
C10 C8 C9 108.5(3)
C16 N12 N13 105.26(18)
C16 N12 Zn1 126.39(15)
N13 N12 Zn1 128.26(14)
C14 N13 N12 111.52(18)
N13 C14 C15 106.39(19)
N13 C14 C17 121.2(2)
C15 C14 C17 132.4(2)
C14 C15 C16 106.2(2)
N12 C16 C15 110.6(2)
C14 C17 C18 109.5(2)
C14 C17 C19 109.6(2)
C18 C17 C19 109.5(2)
C14 C17 C20 108.2(2)
C18 C17 C20 109.8(2)
C19 C17 C20 110.2(2)
C25 N21 N22 105.07(19)
C25 N21 Zn1 125.03(16)
N22 N21 Zn1 129.76(15)
C23 N22 N21 111.96(19)
N22 C23 C24 105.9(2)
N22 C23 C26 122.3(2)
C24 C23 C26 131.8(2)
C23 C24 C25 106.4(2)
N21 C25 C24 110.7(2)
C23 C26 C28 109.4(2)
C23 C26 C27 109.3(2)
C28 C26 C27 109.6(3)
C23 C26 C29 108.6(2)
C28 C26 C29 110.5(3)
C27 C26 C29 109.5(3)
C33 C32 C31 112.2(5)
C32 C33 C34 112.2(4)
C33 C34 C35 110.6(6)

loop_
_geom_bond_atom_site_label_1
_geom_bond_atom_site_label_2
_geom_bond_distance
Zn1 N12 2.0013(18)
Zn1 N3 2.0034(19)
Zn1 N21 2.0087(19)
Zn1 Br2 2.3557(3)
N3 C7 1.334(3)
N3 N4 1.355(2)
N4 C5 1.351(3)
C5 C6 1.386(3)
C5 C8 1.505(3)
C6 C7 1.385(3)
C8 C11 1.506(4)
C8 C10 1.515(4)
C8 C9 1.518(4)
N12 C16 1.334(3)
N12 N13 1.363(2)
N13 C14 1.351(3)
C14 C15 1.375(3)
C14 C17 1.513(3)
C15 C16 1.389(3)
C17 C18 1.526(3)
C17 C19 1.531(4)
C17 C20 1.537(4)
N21 C25 1.333(3)
N21 N22 1.355(3)
N22 C23 1.349(3)
C23 C24 1.374(4)
C23 C26 1.512(3)
C24 C25 1.382(4)
C26 C28 1.528(4)
C26 C27 1.530(4)
C26 C29 1.531(4)
C31 C32 1.520(7)
C32 C33 1.499(7)
C33 C34 1.510(7)
C34 C35 1.525(8)

loop_
_geom_hbond_atom_site_label_D
_geom_hbond_atom_site_label_H
_geom_hbond_atom_site_label_A
_geom_hbond_distance_DH
_geom_hbond_distance_HA
_geom_hbond_distance_DA
_geom_hbond_angle_DHA
N4 H4 Br30 0.88 2.44 3.2920(19) 161.9
N13 H13 Br30 0.88 2.45 3.2980(18) 160.7
N22 H22 Br30 0.88 2.45 3.289(2) 159.9
